data_2019820
loop_
_publ_author_name
'Zhong, Di-Chang'
'Guo, Hua-Bin'
'Deng, Ji-Hua'
'Lian, Ping'
'Luo, Xu-Zhong'

_publ_section_title
;
 A two-dimensional copper(II) coordination polymer based on
 2-propyl-1H-imidazole-4,5-dicarboxylic acid
;
_journal_coeditor_code LF3006
_journal_issue 2
_journal_name_full 'Acta Crystallographica Section C Structural Chemistry'
_journal_page_first 152
_journal_paper_doi 10.1107/S2053229615000546
_journal_volume 71
_journal_year 2015
_chemical_formula_iupac '[Cu (C8 H9 N2 O4)2]'
_chemical_formula_moiety 'C16 H18 Cu N4 O8'
_chemical_formula_sum 'C16 H18 Cu N4 O8'
_chemical_formula_weight 457.88
_chemical_name_systematic
Poly[bis(\m~2~-5-carboxy-2-propyl-1<i>H</i>-imidazole-4-carboxylato-\k^3^<i>N</i>^3^,<i>O</i>^4^:<i>O</i>^5^)copper(II)]
_space_group_IT_number 14
_symmetry_cell_setting monoclinic
_symmetry_space_group_name_Hall '-P 2yn'
_symmetry_space_group_name_H-M 'P 1 21/n 1'
_atom_sites_solution_hydrogens geom
_atom_sites_solution_primary direct
_atom_sites_solution_secondary difmap
_audit_creation_method SHELXL97
_cell_angle_alpha 90.00
_cell_angle_beta 91.493(4)
_cell_angle_gamma 90.00
_cell_formula_units_Z 2
_cell_length_a 8.344(2)
_cell_length_b 9.859(2)
_cell_length_c 11.273(3)
_cell_measurement_reflns_used 2043
_cell_measurement_temperature 113(2)
_cell_measurement_theta_max 26.99
_cell_measurement_theta_min 2.74
_cell_volume 927.0(4)
_computing_cell_refinement
;
SMART (Bruker, 1998)
;
_computing_data_collection
;
SMART (Bruker, 1998)
;
_computing_data_reduction
;
SAINT (Bruker, 1998)
;
_computing_molecular_graphics
;
SHELXTL (Sheldrick, 2008)
;
_computing_publication_material
;
SHELXTL (Sheldrick, 2008)
;
_computing_structure_refinement
;
SHELXL97 (Sheldrick, 2008)
;
_computing_structure_solution
;
SHELXS97 (Sheldrick, 2008)
;
_diffrn_ambient_temperature 113(2)
_diffrn_measured_fraction_theta_full 0.985
_diffrn_measured_fraction_theta_max 0.985
_diffrn_measurement_device_type 'Bruker SMART CCD area-detector'
_diffrn_measurement_method '\f and \w'
_diffrn_radiation_monochromator graphite
_diffrn_radiation_source 'fine-focus sealed tube'
_diffrn_radiation_type MoK\a
_diffrn_radiation_wavelength 0.71073
_diffrn_reflns_av_R_equivalents 0.0185
_diffrn_reflns_av_sigmaI/netI 0.0245
_diffrn_reflns_limit_h_max 9
_diffrn_reflns_limit_h_min -9
_diffrn_reflns_limit_k_max 8
_diffrn_reflns_limit_k_min -11
_diffrn_reflns_limit_l_max 3
_diffrn_reflns_limit_l_min -13
_diffrn_reflns_number 3356
_diffrn_reflns_theta_full 25.00
_diffrn_reflns_theta_max 25.00
_diffrn_reflns_theta_min 2.75
_diffrn_standards_decay_% 0
_diffrn_standards_interval_count 0
_diffrn_standards_interval_time 0
_diffrn_standards_number 0
_exptl_absorpt_coefficient_mu 1.233
_exptl_absorpt_correction_T_max 0.6653
_exptl_absorpt_correction_T_min 0.6256
_exptl_absorpt_correction_type multi-scan
_exptl_absorpt_process_details
;
(SADABS; Bruker, 1998)
;
_exptl_crystal_colour green
_exptl_crystal_density_diffrn 1.640
_exptl_crystal_density_method 'not measured'
_exptl_crystal_description block
_exptl_crystal_F_000 470
_exptl_crystal_size_max 0.42
_exptl_crystal_size_mid 0.38
_exptl_crystal_size_min 0.36
_refine_diff_density_max 0.394
_refine_diff_density_min -0.297
_refine_ls_extinction_method none
_refine_ls_goodness_of_fit_ref 1.069
_refine_ls_hydrogen_treatment constr
_refine_ls_matrix_type full
_refine_ls_number_parameters 149
_refine_ls_number_reflns 1596
_refine_ls_number_restraints 4
_refine_ls_restrained_S_all 1.081
_refine_ls_R_factor_all 0.0302
_refine_ls_R_factor_gt 0.0277
_refine_ls_shift/su_max 0.000
_refine_ls_shift/su_mean 0.000
_refine_ls_structure_factor_coef Fsqd
_refine_ls_weighting_details 'calc w = 1/[\s^2^(Fo^2^)+(0.0445P)^2^+0.6951P] where P=(Fo^2^+2Fc^2^)/3'
_refine_ls_weighting_scheme calc
_refine_ls_wR_factor_gt 0.0754
_refine_ls_wR_factor_ref 0.0770
_reflns_number_gt 1460
_reflns_number_total 1596
_reflns_threshold_expression I>2\s(I)
_cod_data_source_file lf3006sup1.cf
_cod_data_source_block I
_cod_original_cell_volume 927.1(4)
_cod_original_sg_symbol_H-M 'P 21/n'
_cod_database_code 2019820
_cod_database_fobs_code 2019820

loop_
_symmetry_equiv_pos_as_xyz
'x, y, z'
'-x+1/2, y+1/2, -z+1/2'
'-x, -y, -z'
'x-1/2, -y-1/2, z-1/2'

loop_
_atom_site_type_symbol
_atom_site_label
_atom_site_fract_x
_atom_site_fract_y
_atom_site_fract_z
_atom_site_U_iso_or_equiv
_atom_site_adp_type
_atom_site_calc_flag
_atom_site_refinement_flags
_atom_site_occupancy
_atom_site_symmetry_multiplicity
_atom_site_disorder_assembly
_atom_site_disorder_group
Cu Cu1 1.0000 0.5000 0.5000 0.01328(15) Uani d S 1 2 . .
C C1 1.1622(2) 0.6684(2) 0.35120(17) 0.0142(4) Uani d . 1 1 B .
C C2 1.2676(2) 0.6557(2) 0.45887(17) 0.0150(4) Uani d . 1 1 B .
C C3 1.1771(2) 0.7318(2) 0.24368(17) 0.0142(4) Uani d . 1 1 B .
C C4 1.3128(2) 0.8036(2) 0.19022(17) 0.0163(4) Uani d . 1 1 . .
C C5 0.9326(2) 0.6456(2) 0.25646(17) 0.0145(4) Uani d . 1 1 B .
C C6 0.7619(3) 0.6138(2) 0.22620(18) 0.0202(5) Uani d D 1 1 . .
H H6A 0.7072 0.6963 0.1956 0.024 Uiso calc R 1 1 A 1
H H6B 0.7068 0.5839 0.2984 0.024 Uiso calc R 1 1 A 1
N N1 1.01103(19) 0.61440(18) 0.35728(14) 0.0133(4) Uani d . 1 1 . .
N N2 1.0311(2) 0.71573(18) 0.18578(14) 0.0144(4) Uani d . 1 1 . .
H H2 1.0060 0.7462 0.1143 0.017 Uiso calc R 1 1 B .
O O1 1.20673(17) 0.59358(15) 0.54441(11) 0.0161(3) Uani d . 1 1 . .
O O2 1.40414(17) 0.71056(16) 0.46081(12) 0.0189(3) Uani d . 1 1 . .
O O3 1.44205(17) 0.82022(17) 0.25872(13) 0.0222(4) Uani d . 1 1 . .
H H3 1.4287 0.7818 0.3242 0.033 Uiso calc R 1 1 . .
O O4 1.30496(18) 0.84384(16) 0.08848(12) 0.0211(4) Uani d . 1 1 . .
C C7 0.7519(8) 0.4985(7) 0.1295(6) 0.0222(12) Uani d PD 0.483(5) 1 B 1
H H7A 0.8192 0.5231 0.0617 0.027 Uiso calc PR 0.483(5) 1 B 1
H H7B 0.7932 0.4125 0.1637 0.027 Uiso calc PR 0.483(5) 1 B 1
C C8 0.5759(6) 0.4791(6) 0.0857(5) 0.0324(14) Uani d PD 0.483(5) 1 B 1
H H8A 0.5083 0.4611 0.1537 0.049 Uiso calc PR 0.483(5) 1 B 1
H H8B 0.5694 0.4023 0.0306 0.049 Uiso calc PR 0.483(5) 1 B 1
H H8C 0.5386 0.5616 0.0451 0.049 Uiso calc PR 0.483(5) 1 B 1
C C7' 0.7247(8) 0.4788(6) 0.1721(5) 0.0222(12) Uani d PD 0.517(5) 1 B 2
H H7'1 0.6072 0.4686 0.1616 0.027 Uiso calc PR 0.517(5) 1 B 2
H H7'2 0.7639 0.4060 0.2260 0.027 Uiso calc PR 0.517(5) 1 B 2
C C8' 0.8032(6) 0.4650(5) 0.0532(4) 0.0271(12) Uani d PD 0.517(5) 1 B 2
H H8'1 0.7657 0.5380 0.0004 0.041 Uiso calc PR 0.517(5) 1 B 2
H H8'2 0.7749 0.3771 0.0179 0.041 Uiso calc PR 0.517(5) 1 B 2
H H8'3 0.9199 0.4710 0.0642 0.041 Uiso calc PR 0.517(5) 1 B 2

loop_
_atom_site_aniso_label
_atom_site_aniso_U_11
_atom_site_aniso_U_22
_atom_site_aniso_U_33
_atom_site_aniso_U_12
_atom_site_aniso_U_13
_atom_site_aniso_U_23
Cu1 0.0130(2) 0.0181(2) 0.0086(2) -0.00297(14) -0.00112(13) 0.00286(13)
C1 0.0140(10) 0.0158(11) 0.0128(10) -0.0026(8) 0.0000(7) -0.0020(8)
C2 0.0160(10) 0.0176(11) 0.0114(10) -0.0002(9) 0.0000(8) -0.0009(8)
C3 0.0147(10) 0.0168(11) 0.0110(9) -0.0008(8) -0.0010(7) -0.0002(8)
C4 0.0160(10) 0.0174(11) 0.0153(11) -0.0016(9) 0.0004(8) -0.0012(8)
C5 0.0161(10) 0.0152(11) 0.0122(9) -0.0004(8) -0.0010(8) 0.0003(8)
C6 0.0132(10) 0.0261(12) 0.0211(11) -0.0027(9) -0.0036(8) 0.0085(9)
N1 0.0126(8) 0.0160(9) 0.0114(8) -0.0015(7) 0.0001(6) 0.0002(7)
N2 0.0149(8) 0.0191(10) 0.0092(8) -0.0014(7) -0.0017(6) 0.0026(7)
O1 0.0171(7) 0.0206(8) 0.0106(7) -0.0037(6) -0.0011(5) 0.0017(6)
O2 0.0162(7) 0.0283(9) 0.0121(7) -0.0072(7) -0.0030(5) 0.0019(6)
O3 0.0163(8) 0.0344(10) 0.0157(7) -0.0085(7) -0.0012(6) 0.0058(7)
O4 0.0218(8) 0.0279(9) 0.0135(8) -0.0058(7) 0.0007(6) 0.0047(6)
C7 0.014(2) 0.021(2) 0.031(4) -0.0068(16) -0.002(3) 0.007(2)
C8 0.023(3) 0.034(3) 0.039(3) -0.008(2) -0.016(2) 0.001(2)
C7' 0.014(2) 0.021(2) 0.031(4) -0.0068(16) -0.002(3) 0.007(2)
C8' 0.023(2) 0.030(3) 0.029(3) -0.005(2) -0.007(2) -0.001(2)

loop_
_atom_type_symbol
_atom_type_description
_atom_type_scat_dispersion_real
_atom_type_scat_dispersion_imag
_atom_type_scat_source
C C 0.0033 0.0016 'International Tables Vol C Tables 4.2.6.8 and 6.1.1.4'
H H 0.0000 0.0000 'International Tables Vol C Tables 4.2.6.8 and 6.1.1.4'
N N 0.0061 0.0033 'International Tables Vol C Tables 4.2.6.8 and 6.1.1.4'
O O 0.0106 0.0060 'International Tables Vol C Tables 4.2.6.8 and 6.1.1.4'
Cu Cu 0.3201 1.2651 'International Tables Vol C Tables 4.2.6.8 and 6.1.1.4'

loop_
_geom_angle_atom_site_label_1
_geom_angle_atom_site_label_2
_geom_angle_atom_site_label_3
_geom_angle_site_symmetry_1
_geom_angle_site_symmetry_3
_geom_angle
_geom_angle_publ_flag
O1 Cu1 N1 . . 83.25(6) y
O1 Cu1 O4 . 2_745 79.41(5) y
O1 Cu1 O1 . 3_766 180.00 y
O1 Cu1 N1 . 3_766 96.75(6) y
O1 Cu1 O4 . 4_465 100.59(5) y
O4 Cu1 N1 2_745 . 88.96(6) y
O1 Cu1 N1 3_766 . 96.75(6) n
N1 Cu1 N1 . 3_766 180.00 y
O4 Cu1 N1 4_465 . 91.05(6) n
O1 Cu1 O4 3_766 2_745 100.59(5) n
O4 Cu1 N1 2_745 3_766 91.05(6) y
O4 Cu1 O4 2_745 4_465 180.00 y
O1 Cu1 N1 3_766 3_766 83.25(6) n
O1 Cu1 O4 3_766 4_465 79.41(5) n
O4 Cu1 N1 4_465 3_766 88.96(6) n
N1 C1 C3 . . 109.00(17) ?
N1 C1 C2 . . 116.88(17) ?
C3 C1 C2 . . 133.98(19) ?
O1 C2 O2 . . 125.28(18) ?
O1 C2 C1 . . 115.08(18) ?
O2 C2 C1 . . 119.57(18) ?
C1 C3 N2 . . 105.48(17) ?
C1 C3 C4 . . 131.82(18) ?
N2 C3 C4 . . 122.70(17) ?
O4 C4 O3 . . 122.39(19) ?
O4 C4 C3 . . 121.25(18) ?
O3 C4 C3 . . 116.35(17) ?
N1 C5 N2 . . 109.18(17) ?
N1 C5 C6 . . 126.32(18) ?
N2 C5 C6 . . 124.46(18) ?
C5 C6 C7' . . 117.9(3) ?
C5 C6 C7 . . 110.1(3) ?
C7' C6 C7 . . 21.2(2) ?
C5 C6 H6A . . 109.6 ?
C7' C6 H6A . . 120.1 ?
C7 C6 H6A . . 109.6 ?
C5 C6 H6B . . 109.6 ?
C7' C6 H6B . . 88.5 ?
C7 C6 H6B . . 109.6 ?
H6A C6 H6B . . 108.2 ?
C5 N1 C1 . . 107.43(16) ?
C5 N1 Cu1 . . 142.82(14) ?
C1 N1 Cu1 . . 109.00(13) ?
C5 N2 C3 . . 108.91(16) ?
C5 N2 H2 . . 125.5 ?
C3 N2 H2 . . 125.5 ?
C2 O1 Cu1 . . 113.16(13) ?
C4 O3 H3 . . 109.5 ?
C8 C7 C6 . . 110.0(5) ?
C8 C7 H7A . . 109.7 ?
C6 C7 H7A . . 109.7 ?
C8 C7 H7B . . 109.7 ?
C6 C7 H7B . . 109.7 ?
H7A C7 H7B . . 108.2 ?
C6 C7' C8' . . 110.6(4) ?
C6 C7' H7'1 . . 109.5 ?
C8' C7' H7'1 . . 109.5 ?
C6 C7' H7'2 . . 109.5 ?
C8' C7' H7'2 . . 109.5 ?
H7'1 C7' H7'2 . . 108.1 ?
C7' C8' H8'1 . . 109.5 ?
C7' C8' H8'2 . . 109.5 ?
H8'1 C8' H8'2 . . 109.5 ?
C7' C8' H8'3 . . 109.5 ?
H8'1 C8' H8'3 . . 109.5 ?
H8'2 C8' H8'3 . . 109.5 ?

loop_
_geom_bond_atom_site_label_1
_geom_bond_atom_site_label_2
_geom_bond_site_symmetry_2
_geom_bond_distance
_geom_bond_publ_flag
Cu1 O1 . 2.0081(15) y
Cu1 N1 . 1.9690(17) y
Cu1 O4 2_745 2.4695(16) y
Cu1 O1 3_766 2.0081(15) n
Cu1 N1 3_766 1.9690(17) n
Cu1 O4 4_465 2.4695(16) y
C1 N1 . 1.372(3) ?
C1 C3 . 1.372(3) ?
C1 C2 . 1.486(3) ?
C2 O1 . 1.260(2) ?
C2 O2 . 1.261(3) ?
C3 N2 . 1.376(3) ?
C3 C4 . 1.478(3) ?
C4 O4 . 1.214(3) ?
C4 O3 . 1.320(3) ?
C5 N1 . 1.332(3) ?
C5 N2 . 1.350(3) ?
C5 C6 . 1.490(3) ?
C6 C7' . 1.493(6) ?
C6 C7 . 1.576(7) ?
C6 H6A . 0.9900 ?
C6 H6B . 0.9900 ?
N2 H2 . 0.8800 ?
O3 H3 . 0.8400 ?
C7 C8 . 1.549(7) ?
C7 H7A . 0.9900 ?
C7 H7B . 0.9900 ?
C8 H8A . 0.9800 ?
C8 H8B . 0.9800 ?
C8 H8C . 0.9800 ?
C7' C8' . 1.514(6) ?
C7' H7'1 . 0.9900 ?
C7' H7'2 . 0.9900 ?
C8' H8'1 . 0.9800 ?
C8' H8'2 . 0.9800 ?
C8' H8'3 . 0.9800 ?

loop_
_geom_hbond_atom_site_label_D
_geom_hbond_atom_site_label_H
_geom_hbond_atom_site_label_A
_geom_hbond_site_symmetry_A
_geom_hbond_distance_DH
_geom_hbond_distance_HA
_geom_hbond_distance_DA
_geom_hbond_angle_DHA
N2 H2 O2 4_575 0.88 1.96 2.818(2) 166.5
O3 H3 O2 . 0.84 1.71 2.549(2) 177.3
